data_4323303
loop_
_publ_author_name
'Charles E. Schulz'
'Hungsun Song'
'Anil Mislankar'
'Robert D. Orosz'
'Christopher A. Reed'
'Peter G. Debrunner'
'W. Robert Scheidt'

_publ_section_title
;
 [Fe(OEP.)(X)]+ \p-Cation Radicals: Characterization and Spin-Spin
 Interactions
;
_journal_name_full 'Inorganic Chemistry'
_journal_page_first 406
_journal_page_last 412
_journal_paper_doi 10.1021/ic961053d
_journal_volume 36
_journal_year 1997
_chemical_formula_sum 'C37 H46 Cl4 Fe N4 O4'
_chemical_formula_weight 808.46
_chemical_name_systematic
;
 ?
;
_space_group_IT_number 15
_symmetry_cell_setting monoclinic
_symmetry_space_group_name_Hall '-C 2yc'
_symmetry_space_group_name_H-M 'C 1 2/c 1'
_atom_sites_solution_hydrogens geom
_atom_sites_solution_primary direct
_atom_sites_solution_secondary difmap
_audit_creation_method from_MolEN_master_file
_cell_angle_alpha 90
_cell_angle_beta 116.14(2)
_cell_angle_gamma 90
_cell_formula_units_Z 8
_cell_length_a 27.454(7)
_cell_length_b 15.322(3)
_cell_length_c 19.802(3)
_cell_measurement_reflns_used 25
_cell_measurement_temperature 123(2)
_cell_measurement_theta_max 16.4
_cell_measurement_theta_min 4.6
_cell_volume 7478(3)
_computing_cell_refinement 'CAD4_(Enraf-Nonius, 1977)'
_computing_data_collection 'CAD4_(Enraf-Nonius, 1977)'
_computing_data_reduction 'SDP_Package_(Enraf-Nonius, 1985)'
_computing_molecular_graphics 'ORTEPII (Johnson,1976)'
_computing_publication_material CIF_VAX_MolEN_(Fair,_1990)
_computing_structure_refinement 'ALLS (Jacobson )'
_computing_structure_solution 'SHELXS-86 (Sheldrick, 1990)'
_diffrn_ambient_temperature 123(2)
_diffrn_measurement_device Enraf_Nonius_CAD4
_diffrn_measurement_method \q/2\q
_diffrn_radiation_monochromator graphite
_diffrn_radiation_source 'sealed tube'
_diffrn_radiation_type MoK\a
_diffrn_radiation_wavelength 0.71073
_diffrn_reflns_av_R_equivalents 0.04
_diffrn_reflns_limit_h_max 36
_diffrn_reflns_limit_h_min 0
_diffrn_reflns_limit_k_max 20
_diffrn_reflns_limit_k_min 0
_diffrn_reflns_limit_l_max 22
_diffrn_reflns_limit_l_min -26
_diffrn_reflns_number 11146
_diffrn_standards_decay_% 3.5
_diffrn_standards_interval_count 200
_diffrn_standards_interval_time 120
_diffrn_standards_number 3
_exptl_absorpt_coefficient_mu 0.734
_exptl_absorpt_correction_T_max 1.000
_exptl_absorpt_correction_T_min 0.789
_exptl_absorpt_correction_type empirical
_exptl_crystal_colour 'deep brown'
_exptl_crystal_density_diffrn 1.44
_exptl_crystal_density_meas ?
_exptl_crystal_description 'diamond shape plate'
_exptl_crystal_F_000 3376
_exptl_crystal_size_max 0.31
_exptl_crystal_size_mid 0.27
_exptl_crystal_size_min 0.074
_refine_diff_density_max 0.64
_refine_diff_density_min -0.51
_refine_ls_extinction_method none
_refine_ls_goodness_of_fit_obs 1.45
_refine_ls_hydrogen_treatment noref
_refine_ls_matrix_type full
_refine_ls_number_parameters 541
_refine_ls_number_reflns 5787
_refine_ls_number_restraints 0
_refine_ls_R_factor_obs 0.069
_refine_ls_shift/esd_max 0.01
_refine_ls_shift/esd_mean 0.000
_refine_ls_structure_factor_coef F
_refine_ls_weighting_details w=4Fo^2^\s^2^(Fo^2^)
_refine_ls_weighting_scheme calc
_refine_ls_wR_factor_obs 0.063
_reflns_number_observed 9178
_reflns_number_total 11146
_reflns_observed_criterion >2sigma(I)
_cod_data_source_file ic961053d.cif
_cod_data_source_block sd:[Fe(OEP.)(X)]+pi--Cation_Radicals:
_cod_depositor_comments
;
The following automatic conversions were performed:

'_exptl_crystal_density_meas' value 'not measured' was changed to '?'
- the value is perceived as not measured.

Automatic conversion script
Id: cif_fix_values 3008 2015-01-20 13:52:24Z robertas 

The following automatic conversions were performed:

'_refine_ls_weighting_scheme' value 'w=4Fo^2^\s^2^(Fo^2^)' was
changed to 'calc'. New tag '_refine_ls_weighting_details' was
created. The value of the new tag was set to 'w=4Fo^2^\s^2^(Fo^2^)'.

Automatic conversion script
Id: cif_fix_values 3143 2015-03-26 13:38:13Z robertas 
;
_cod_original_cell_volume 7477.4
_cod_original_sg_symbol_H-M C2/c
_cod_original_formula_sum C37H46FeCl4O4N4
_cod_database_code 4323303

loop_
_symmetry_equiv_pos_as_xyz
'x, y, z'
'-x, y, -z+1/2'
'-x, -y ,-z'
'x, -y, z+1/2'
'x+1/2, y+1/2, z'
'-x+1/2, y+1/2, -z+1/2'
'-x+1/2, -y+1/2, -z'
'x+1/2, -y+1/2, z+1/2'

loop_
_atom_site_aniso_label
_atom_site_aniso_U_11
_atom_site_aniso_U_22
_atom_site_aniso_U_33
_atom_site_aniso_U_23
_atom_site_aniso_U_13
_atom_site_aniso_U_12
Fe 0.0094(2) 0.0080(3) 0.0142(2) 0.0009(2) 0.0051(2) -0.0003(3)
Cl(1) 0.0249(4) 0.0230(6) 0.0154(4) 0.0003(5) 0.0062(3) 0.0001(5)
N(1) 0.012(1) 0.008(2) 0.018(1) 0.000(1) 0.007(1) 0.000(1)
N(2) 0.013(1) 0.009(2) 0.016(1) 0.001(1) 0.0083(9) -0.002(1)
N(3) 0.012(1) 0.012(2) 0.016(1) -0.001(1) 0.007(1) 0.000(1)
N(4) 0.011(1) 0.011(2) 0.015(1) -0.001(1) 0.004(1) 0.001(1)
C(a1) 0.015(2) 0.011(2) 0.015(2) 0.003(2) 0.008(1) 0.002(2)
C(a2) 0.015(2) 0.013(2) 0.012(2) 0.001(2) 0.003(1) 0.002(2)
C(a3) 0.010(1) 0.015(2) 0.013(2) 0.000(2) 0.004(1) -0.001(2)
C(a4) 0.012(1) 0.011(2) 0.016(2) 0.002(1) 0.006(1) -0.002(2)
C(a5) 0.010(1) 0.013(2) 0.013(2) 0.000(2) 0.005(1) -0.002(2)
C(a6) 0.017(2) 0.006(2) 0.013(2) 0.002(2) 0.004(1) 0.002(2)
C(a7) 0.012(2) 0.010(2) 0.013(2) 0.001(2) 0.003(1) 0.002(2)
C(a8) 0.011(1) 0.013(2) 0.014(2) 0.003(1) 0.005(1) 0.003(2)
C(b1) 0.018(2) 0.008(2) 0.012(2) 0.005(2) 0.007(1) 0.003(2)
C(b2) 0.013(2) 0.009(2) 0.015(2) 0.002(2) 0.004(1) 0.001(2)
C(b3) 0.014(2) 0.018(2) 0.011(2) -0.000(2) 0.006(1) -0.001(2)
C(b4) 0.011(1) 0.017(2) 0.013(2) -0.001(2) 0.006(1) -0.001(2)
C(b5) 0.014(2) 0.016(2) 0.011(2) 0.000(2) 0.004(1) -0.001(2)
C(b6) 0.015(2) 0.010(2) 0.015(2) 0.001(2) 0.007(1) -0.002(2)
C(b7) 0.012(1) 0.017(2) 0.009(2) -0.001(2) 0.004(1) 0.000(2)
C(b8) 0.012(1) 0.010(2) 0.012(2) 0.003(2) 0.005(1) 0.002(2)
C(m1) 0.013(2) 0.012(2) 0.015(2) 0.002(2) 0.005(1) 0.001(2)
C(m2) 0.014(2) 0.010(2) 0.015(2) -0.001(2) 0.007(1) -0.001(2)
C(m3) 0.014(2) 0.009(2) 0.017(2) -0.004(2) 0.005(1) -0.002(2)
C(m4) 0.013(2) 0.016(2) 0.014(2) 0.005(2) 0.006(1) 0.003(2)
C(11) 0.019(2) 0.009(2) 0.028(2) 0.006(2) 0.013(1) 0.005(2)
C(12) 0.026(2) 0.033(3) 0.031(2) 0.004(2) 0.017(1) -0.005(2)
C(21) 0.018(2) 0.010(2) 0.022(2) 0.002(2) 0.007(1) 0.002(2)
C(22) 0.024(2) 0.016(2) 0.023(2) -0.003(2) 0.006(2) -0.004(2)
C(31) 0.018(2) 0.011(2) 0.026(2) -0.002(2) 0.011(1) 0.001(2)
C(32) 0.031(2) 0.015(2) 0.028(2) -0.012(2) 0.004(2) -0.004(2)
C(41) 0.015(1) 0.014(2) 0.020(2) -0.000(2) 0.009(1) -0.001(2)
C(42) 0.015(2) 0.028(3) 0.028(2) 0.006(2) 0.002(2) -0.003(2)
C(51) 0.018(2) 0.008(2) 0.017(2) 0.003(2) 0.007(1) 0.000(2)
C(52) 0.020(2) 0.030(3) 0.021(2) 0.011(2) 0.005(1) 0.005(2)
C(61) 0.017(2) 0.012(2) 0.025(2) -0.002(2) 0.008(1) 0.000(2)
C(62) 0.027(2) 0.014(2) 0.031(2) 0.000(2) 0.015(1) 0.006(2)
C(71) 0.012(2) 0.015(2) 0.028(2) -0.001(2) 0.009(1) -0.000(2)
C(72) 0.032(2) 0.020(2) 0.033(2) 0.002(2) 0.019(1) 0.006(2)
C(81) 0.013(1) 0.019(2) 0.018(2) 0.001(2) 0.008(1) 0.002(2)
C(82) 0.027(2) 0.030(3) 0.020(2) 0.011(2) 0.012(1) 0.005(2)
Cl(2) 0.0139(4) 0.0133(5) 0.0298(4) -0.0017(4) 0.0121(3) 0.0009(4)
O(1) 0.030(1) 0.017(2) 0.033(1) -0.000(1) 0.018(1) -0.006(1)
O(2) 0.029(1) 0.021(2) 0.038(1) -0.001(1) 0.023(1) 0.002(1)
O(3) 0.019(1) 0.016(2) 0.035(2) 0.005(1) 0.009(1) 0.005(1)
O(4) 0.014(1) 0.023(2) 0.038(2) -0.004(1) 0.010(1) 0.003(1)
C(9) 0.021(2) 0.021(2) 0.034(2) 0.000(2) 0.012(1) -0.001(2)
Cl(3) 0.0512(7) 0.0218(6) 0.0228(6) 0.0007(6) 0.0006(5) 0.0007(6)
Cl(4) 0.0546(7) 0.0212(6) 0.0256(6) 0.0041(6) 0.0137(5) -0.0016(5)

loop_
_atom_site_label
_atom_site_type_symbol
_atom_site_fract_x
_atom_site_fract_y
_atom_site_fract_z
_atom_site_U_iso_or_equiv
_atom_site_thermal_displace_type
_atom_site_occupancy
_atom_site_calc_flag
_atom_site_refinement_flags
_atom_site_disorder_group
Fe Fe 0.46348(2) 0.27537(4) 0.13434(3) 0.0106(1) Uani 1 d . .
Cl(1) Cl 0.42926(4) 0.27829(8) 0.01160(6) 0.0220(3) Uani 1 d . .
N(1) N 0.4910(1) 0.1493(2) 0.1602(2) 0.0122(8) Uani 1 d . .
N(2) N 0.3993(1) 0.2402(2) 0.1562(2) 0.0122(8) Uani 1 d . .
N(3) N 0.4507(1) 0.4008(2) 0.1592(2) 0.0132(8) Uani 1 d . .
N(4) N 0.5428(1) 0.3105(2) 0.1641(2) 0.0128(8) Uani 1 d . .
C(a1) C 0.5366(2) 0.1158(3) 0.1591(2) 0.013(1) Uani 1 d . .
C(a2) C 0.4600(2) 0.0778(3) 0.1597(2) 0.014(1) Uani 1 d . .
C(a3) C 0.3815(2) 0.1580(3) 0.1578(2) 0.013(1) Uani 1 d . .
C(a4) C 0.3577(2) 0.2945(3) 0.1522(2) 0.013(1) Uani 1 d . .
C(a5) C 0.4040(2) 0.4343(3) 0.1559(2) 0.013(1) Uani 1 d . .
C(a6) C 0.4818(2) 0.4732(3) 0.1598(2) 0.013(1) Uani 1 d . .
C(a7) C 0.5613(2) 0.3921(3) 0.1638(2) 0.012(1) Uani 1 d . .
C(a8) C 0.5833(2) 0.2555(3) 0.1639(2) 0.013(1) Uani 1 d . .
C(b1) C 0.5350(2) 0.0205(3) 0.1566(2) 0.013(1) Uani 1 d . .
C(b2) C 0.4873(2) -0.0027(3) 0.1566(2) 0.013(1) Uani 1 d . .
C(b3) C 0.3280(2) 0.1586(3) 0.1557(2) 0.014(1) Uani 1 d . .
C(b4) C 0.3125(1) 0.2427(3) 0.1499(2) 0.013(1) Uani 1 d . .
C(b5) C 0.4050(2) 0.5292(3) 0.1561(2) 0.014(1) Uani 1 d . .
C(b6) C 0.4525(2) 0.5534(3) 0.1561(2) 0.013(1) Uani 1 d . .
C(b7) C 0.6139(2) 0.3920(3) 0.1644(2) 0.013(1) Uani 1 d . .
C(b8) C 0.6280(2) 0.3071(3) 0.1653(2) 0.012(1) Uani 1 d . .
C(m1) C 0.4103(2) 0.0815(3) 0.1603(2) 0.014(1) Uani 1 d . .
C(m2) C 0.3598(2) 0.3839(3) 0.1519(2) 0.013(1) Uani 1 d . .
C(m3) C 0.5326(2) 0.4688(3) 0.1626(2) 0.014(1) Uani 1 d . .
C(m4) C 0.5800(2) 0.1661(3) 0.1613(2) 0.014(1) Uani 1 d . .
C(11) C 0.5768(2) -0.0372(3) 0.1516(2) 0.018(1) Uani 1 d . .
C(12) C 0.5646(2) -0.0615(4) 0.0713(3) 0.028(1) Uani 1 d . .
C(21) C 0.4636(2) -0.0919(3) 0.1524(2) 0.017(1) Uani 1 d . .
C(22) C 0.4185(2) -0.1141(3) 0.0742(3) 0.023(1) Uani 1 d . .
C(31) C 0.2974(2) 0.0787(3) 0.1589(2) 0.018(1) Uani 1 d . .
C(32) C 0.2662(2) 0.0337(3) 0.0828(3) 0.028(1) Uani 1 d . .
C(41) C 0.2591(2) 0.2787(3) 0.1415(2) 0.016(1) Uani 1 d . .
C(42) C 0.2177(2) 0.2912(3) 0.0596(3) 0.027(1) Uani 1 d . .
C(51) C 0.3608(2) 0.5881(3) 0.1544(2) 0.014(1) Uani 1 d . .
C(52) C 0.3221(2) 0.6171(3) 0.0750(3) 0.025(1) Uani 1 d . .
C(61) C 0.4736(2) 0.6422(3) 0.1528(2) 0.018(1) Uani 1 d . .
C(62) C 0.4705(2) 0.6623(3) 0.0743(3) 0.023(1) Uani 1 d . .
C(71) C 0.6446(2) 0.4723(3) 0.1617(2) 0.018(1) Uani 1 d . .
C(72) C 0.6234(2) 0.5121(3) 0.0833(3) 0.027(1) Uani 1 d . .
C(81) C 0.6795(2) 0.2720(3) 0.1671(2) 0.016(1) Uani 1 d . .
C(82) C 0.6778(2) 0.2672(3) 0.0892(2) 0.025(1) Uani 1 d . .
Cl(2) Cl 0.22140(4) 0.47393(7) -0.33943(6) 0.0181(3) Uani 1 d . .
O(1) O 0.2172(1) 0.5434(2) -0.2926(2) 0.0250(8) Uani 1 d . .
O(2) O 0.2428(1) 0.5083(2) -0.3885(2) 0.0263(8) Uani 1 d . .
O(3) O 0.2574(1) 0.4070(2) -0.2920(2) 0.0247(8) Uani 1 d . .
O(4) O 0.1685(1) 0.4371(2) -0.3835(2) 0.0256(8) Uani 1 d . .
C(9) C 0.3269(2) 0.2233(3) -0.2535(3) 0.025(1) Uani 1 d . .
Cl(3) Cl 0.38519(6) 0.26991(9) -0.18160(7) 0.0376(3) Uani 1 d . .
Cl(4) Cl 0.34107(6) 0.17498(9) -0.32390(7) 0.0352(3) Uani 1 d . .
H(m1) H 0.394 0.028 0.163 0.015 Uiso 1 calc . .
H(m2) H 0.329 0.415 0.149 0.014 Uiso 1 calc . .
H(m3) H 0.550 0.523 0.164 0.015 Uiso 1 calc . .
H(m4) H 0.610 0.135 0.161 0.016 Uiso 1 calc . .
H(11a) H 0.579 -0.089 0.179 0.020 Uiso 1 calc . .
H(11b) H 0.611 -0.008 0.174 0.020 Uiso 1 calc . .
H(12a) H 0.593 -0.098 0.072 0.032 Uiso 1 calc . .
H(12b) H 0.531 -0.091 0.048 0.032 Uiso 1 calc . .
H(12c) H 0.563 -0.010 0.044 0.032 Uiso 1 calc . .
H(21a) H 0.449 -0.095 0.188 0.019 Uiso 1 calc . .
H(21b) H 0.492 -0.134 0.165 0.019 Uiso 1 calc . .
H(22a) H 0.405 -0.171 0.075 0.024 Uiso 1 calc . .
H(22b) H 0.390 -0.073 0.061 0.024 Uiso 1 calc . .
H(22c) H 0.433 -0.112 0.038 0.024 Uiso 1 calc . .
H(31a) H 0.272 0.095 0.177 0.020 Uiso 1 calc . .
H(31b) H 0.323 0.038 0.192 0.020 Uiso 1 calc . .
H(32a) H 0.248 -0.016 0.089 0.030 Uiso 1 calc . .
H(32b) H 0.240 0.073 0.049 0.030 Uiso 1 calc . .
H(32c) H 0.291 0.016 0.064 0.030 Uiso 1 calc . .
H(41a) H 0.266 0.334 0.166 0.018 Uiso 1 calc . .
H(41b) H 0.244 0.239 0.165 0.018 Uiso 1 calc . .
H(42a) H 0.185 0.314 0.058 0.029 Uiso 1 calc . .
H(42b) H 0.232 0.331 0.036 0.029 Uiso 1 calc . .
H(42c) H 0.211 0.237 0.034 0.029 Uiso 1 calc . .
H(51a) H 0.377 0.638 0.184 0.016 Uiso 1 calc . .
H(51b) H 0.341 0.558 0.175 0.016 Uiso 1 calc . .
H(52a) H 0.295 0.654 0.077 0.028 Uiso 1 calc . .
H(52b) H 0.342 0.648 0.053 0.028 Uiso 1 calc . .
H(52c) H 0.305 0.567 0.045 0.028 Uiso 1 calc . .
H(61a) H 0.510 0.646 0.189 0.020 Uiso 1 calc . .
H(61b) H 0.453 0.684 0.164 0.020 Uiso 1 calc . .
H(62a) H 0.484 0.719 0.075 0.025 Uiso 1 calc . .
H(62b) H 0.492 0.621 0.063 0.025 Uiso 1 calc . .
H(62c) H 0.434 0.659 0.037 0.025 Uiso 1 calc . .
H(71a) H 0.682 0.457 0.178 0.020 Uiso 1 calc . .
H(71b) H 0.642 0.515 0.195 0.020 Uiso 1 calc . .
H(72a) H 0.644 0.562 0.085 0.029 Uiso 1 calc . .
H(72b) H 0.626 0.471 0.050 0.029 Uiso 1 calc . .
H(72c) H 0.586 0.528 0.066 0.029 Uiso 1 calc . .
H(81a) H 0.686 0.215 0.188 0.018 Uiso 1 calc . .
H(81b) H 0.709 0.309 0.198 0.018 Uiso 1 calc . .
H(82a) H 0.711 0.245 0.093 0.028 Uiso 1 calc . .
H(82b) H 0.649 0.230 0.058 0.028 Uiso 1 calc . .
H(82c) H 0.672 0.324 0.068 0.028 Uiso 1 calc . .
H(9a) H 0.300 0.268 -0.276 0.028 Uiso 1 calc . .
H(9b) H 0.313 0.180 -0.232 0.028 Uiso 1 calc . .

loop_
_atom_type_symbol
_atom_type_description
_atom_type_scat_dispersion_real
_atom_type_scat_dispersion_imag
_atom_type_scat_source
C C 0.0033 0.0016 'International Tables Vol C Tables 4.2.6.8 and 6.1.1.4'
H H 0.0000 0.0000 'International Tables Vol C Tables 4.2.6.8 and 6.1.1.4'
N N 0.0061 0.0033 'International Tables Vol C Tables 4.2.6.8 and 6.1.1.4'
Fe Fe 0.3463 0.8444 'International Tables Vol C Tables 4.2.6.8 and 6.1.1.4'
Cl Cl 0.1484 0.1585 'International Tables Vol C Tables 4.2.6.8 and 6.1.1.4'
O O 0.0106 0.0060 'International Tables Vol C Tables 4.2.6.8 and 6.1.1.4'

loop_
_geom_angle_atom_site_label_1
_geom_angle_atom_site_label_2
_geom_angle_atom_site_label_3
_geom_angle
_geom_angle_site_symmetry_1
_geom_angle_site_symmetry_3
_geom_angle_publ_flag
Cl(1) Fe N(1) 103.10(9) . . ?
Cl(1) Fe N(2) 104.47(9) . . ?
Cl(1) Fe N(3) 102.29(9) . . ?
Cl(1) Fe N(4) 101.20(9) . . ?
N(1) Fe N(2) 87.5(1) . . ?
N(1) Fe N(3) 154.6(1) . . ?
N(1) Fe N(4) 87.0(1) . . ?
N(2) Fe N(3) 86.6(1) . . ?
N(2) Fe N(4) 154.3(1) . . ?
N(3) Fe N(4) 87.6(1) . . ?
Fe N(1) C(a1) 126.1(2) . . ?
Fe N(1) C(a2) 125.8(2) . . ?
C(a1) N(1) C(a2) 105.5(3) . . ?
Fe N(2) C(a3) 126.7(2) . . ?
Fe N(2) C(a4) 126.2(2) . . ?
C(a3) N(2) C(a4) 105.2(3) . . ?
Fe N(3) C(a5) 127.0(2) . . ?
Fe N(3) C(a6) 125.2(2) . . ?
C(a5) N(3) C(a6) 105.2(3) . . ?
Fe N(4) C(a7) 126.3(2) . . ?
Fe N(4) C(a8) 125.7(2) . . ?
C(a7) N(4) C(a8) 105.0(3) . . ?
N(1) C(a1) C(b1) 111.1(3) . . ?
N(1) C(a1) C(m4) 124.5(3) . . ?
C(b1) C(a1) C(m4) 124.3(3) . . ?
N(1) C(a2) C(b2) 110.2(3) . . ?
N(1) C(a2) C(m1) 125.3(3) . . ?
C(b2) C(a2) C(m1) 124.5(4) . . ?
N(2) C(a3) C(b3) 111.3(3) . . ?
N(2) C(a3) C(m1) 124.9(3) . . ?
C(b3) C(a3) C(m1) 123.7(3) . . ?
N(2) C(a4) C(b4) 110.1(3) . . ?
N(2) C(a4) C(m2) 124.3(3) . . ?
C(b4) C(a4) C(m2) 125.6(3) . . ?
N(3) C(a5) C(b5) 111.1(3) . . ?
N(3) C(a5) C(m2) 124.6(3) . . ?
C(b5) C(a5) C(m2) 124.3(3) . . ?
N(3) C(a6) C(b6) 110.4(3) . . ?
N(3) C(a6) C(m3) 124.6(3) . . ?
C(b6) C(a6) C(m3) 125.0(3) . . ?
N(4) C(a7) C(b7) 112.1(3) . . ?
N(4) C(a7) C(m3) 124.3(3) . . ?
C(b7) C(a7) C(m3) 123.6(3) . . ?
N(4) C(a8) C(b8) 109.8(3) . . ?
N(4) C(a8) C(m4) 124.4(3) . . ?
C(b8) C(a8) C(m4) 125.8(3) . . ?
C(a1) C(b1) C(b2) 106.2(3) . . ?
C(a1) C(b1) C(11) 125.6(3) . . ?
C(b2) C(b1) C(11) 128.1(3) . . ?
C(a2) C(b2) C(b1) 106.9(3) . . ?
C(a2) C(b2) C(21) 123.7(3) . . ?
C(b1) C(b2) C(21) 129.4(3) . . ?
C(a3) C(b3) C(b4) 106.7(3) . . ?
C(a3) C(b3) C(31) 124.9(3) . . ?
C(b4) C(b3) C(31) 128.4(3) . . ?
C(a4) C(b4) C(b3) 106.6(3) . . ?
C(a4) C(b4) C(41) 125.3(3) . . ?
C(b3) C(b4) C(41) 128.1(3) . . ?
C(a5) C(b5) C(b6) 107.0(3) . . ?
C(a5) C(b5) C(51) 125.8(3) . . ?
C(b6) C(b5) C(51) 127.2(3) . . ?
C(a6) C(b6) C(b5) 106.2(3) . . ?
C(a6) C(b6) C(61) 123.9(3) . . ?
C(b5) C(b6) C(61) 129.8(3) . . ?
C(a7) C(b7) C(b8) 106.3(3) . . ?
C(a7) C(b7) C(71) 125.0(3) . . ?
C(b8) C(b7) C(71) 128.7(3) . . ?
C(a8) C(b8) C(b7) 106.8(3) . . ?
C(a8) C(b8) C(81) 126.0(3) . . ?
C(b7) C(b8) C(81) 127.2(3) . . ?
C(a2) C(m1) C(a3) 125.7(4) . . ?
C(a4) C(m2) C(a5) 125.8(3) . . ?
C(a6) C(m3) C(a7) 126.4(3) . . ?
C(a1) C(m4) C(a8) 126.1(3) . . ?
C(b1) C(11) C(12) 113.3(3) . . ?
C(b2) C(21) C(22) 113.3(3) . . ?
C(b3) C(31) C(32) 114.0(3) . . ?
C(b4) C(41) C(42) 113.3(3) . . ?
C(b5) C(51) C(52) 112.8(3) . . ?
C(b6) C(61) C(62) 112.0(3) . . ?
C(b7) C(71) C(72) 113.3(3) . . ?
C(b8) C(81) C(82) 112.6(3) . . ?
O(1) Cl(2) O(2) 109.5(2) . . ?
O(1) Cl(2) O(3) 109.3(2) . . ?
O(1) Cl(2) O(4) 109.5(2) . . ?
O(2) Cl(2) O(3) 109.4(2) . . ?
O(2) Cl(2) O(4) 109.7(2) . . ?
O(3) Cl(2) O(4) 109.5(2) . . ?
Cl(3) C(9) Cl(4) 111.7(2) . . ?

loop_
_geom_bond_atom_site_label_1
_geom_bond_atom_site_label_2
_geom_bond_distance
_geom_bond_site_symmetry_2
_geom_bond_publ_flag
Fe Cl(1) 2.186(1) . ?
Fe N(1) 2.055(3) . ?
Fe N(2) 2.063(3) . ?
Fe N(3) 2.052(3) . ?
Fe N(4) 2.062(3) . ?
N(1) C(a1) 1.364(4) . ?
N(1) C(a2) 1.384(5) . ?
N(2) C(a3) 1.357(5) . ?
N(2) C(a4) 1.386(4) . ?
N(3) C(a5) 1.356(4) . ?
N(3) C(a6) 1.398(5) . ?
N(4) C(a7) 1.350(5) . ?
N(4) C(a8) 1.394(4) . ?
C(a1) C(b1) 1.461(5) . ?
C(a1) C(m4) 1.402(5) . ?
C(a2) C(b2) 1.459(5) . ?
C(a2) C(m1) 1.371(5) . ?
C(a3) C(b3) 1.450(5) . ?
C(a3) C(m1) 1.403(5) . ?
C(a4) C(b4) 1.457(5) . ?
C(a4) C(m2) 1.372(5) . ?
C(a5) C(b5) 1.456(5) . ?
C(a5) C(m2) 1.408(5) . ?
C(a6) C(b6) 1.452(5) . ?
C(a6) C(m3) 1.371(5) . ?
C(a7) C(b7) 1.439(5) . ?
C(a7) C(m3) 1.410(5) . ?
C(a8) C(b8) 1.450(5) . ?
C(a8) C(m4) 1.373(5) . ?
C(b1) C(b2) 1.355(5) . ?
C(b3) C(b4) 1.346(5) . ?
C(b5) C(b6) 1.356(5) . ?
C(b7) C(b8) 1.355(5) . ?
C(b1) C(11) 1.487(5) . ?
C(b2) C(21) 1.501(5) . ?
C(b3) C(31) 1.502(5) . ?
C(b4) C(41) 1.504(5) . ?
C(b5) C(51) 1.500(5) . ?
C(b6) C(61) 1.490(5) . ?
C(b7) C(71) 1.505(5) . ?
C(b8) C(81) 1.499(5) . ?
C(11) C(12) 1.519(6) . ?
C(21) C(22) 1.534(6) . ?
C(31) C(32) 1.530(6) . ?
C(41) C(42) 1.528(6) . ?
C(51) C(52) 1.525(5) . ?
C(61) C(62) 1.550(6) . ?
C(71) C(72) 1.525(6) . ?
C(81) C(82) 1.524(5) . ?
Cl(2) O(1) 1.449(3) . ?
Cl(2) O(2) 1.439(3) . ?
Cl(2) O(3) 1.447(3) . ?
Cl(2) O(4) 1.439(3) . ?
C(9) Cl(3) 1.758(4) . ?
C(9) Cl(4) 1.767(4) . ?
